data_1566800
loop_
_publ_author_name
'Benner, Florian'
'Demir, Selvan'

_publ_section_title
;
 Isolation of the elusive bisbenzimidazole Bbim3&#x2212;&#x02D9; radical
 anion and its employment in a metal complex
;
_journal_name_full 'Chemical Science'
_journal_paper_doi 10.1039/D1SC07245E
_journal_year 2022
_chemical_formula_moiety 'C54 H68 N4 Y2, C18 H36 K N2 O6, 3(C4 H8 O)'
_chemical_formula_sum 'C84 H128 K N6 O9 Y2'
_chemical_formula_weight 1582.84
_chemical_properties_physical Air-sensitive,Moisture-sensitive,Heat-sensitive,Oxygen-sensitive
_space_group_crystal_system triclinic
_space_group_IT_number 2
_space_group_name_Hall '-P 1'
_space_group_name_H-M_alt 'P -1'
_atom_sites_solution_hydrogens geom
_atom_sites_solution_primary dual
_audit_creation_date 2021-11-19
_audit_creation_method
;
Olex2 1.2
(compiled 2018.05.29 svn.r3508 for OlexSys, GUI svn.r5506)
;
_audit_update_record
;
2021-11-20 deposited with the CCDC.	2022-04-05 downloaded from the CCDC.
;
_cell_angle_alpha 86.907(2)
_cell_angle_beta 78.0500(10)
_cell_angle_gamma 76.349(2)
_cell_formula_units_Z 2
_cell_length_a 13.0300(2)
_cell_length_b 18.0681(4)
_cell_length_c 18.3710(3)
_cell_measurement_reflns_used 32015
_cell_measurement_temperature 100.00(10)
_cell_measurement_theta_max 30.9570
_cell_measurement_theta_min 2.2890
_cell_volume 4111.72(13)
_computing_cell_refinement 'CrysAlisPro 1.171.41.96a (Rigaku OD, 2021)'
_computing_data_collection 'CrysAlisPro 1.171.41.96a (Rigaku OD, 2021)'
_computing_data_reduction 'CrysAlisPro 1.171.41.96a (Rigaku OD, 2021)'
_computing_molecular_graphics 'Olex2 (Dolomanov et al., 2009)'
_computing_publication_material 'Olex2 (Dolomanov et al., 2009)'
_computing_structure_refinement 'ShelXL (Sheldrick, 2015)'
_computing_structure_solution 'ShelXT (Sheldrick, 2015)'
_diffrn_ambient_environment N~2~
_diffrn_ambient_temperature 100.00(10)
_diffrn_detector 'Hybrid Pixel Array Detector'
_diffrn_detector_area_resol_mean 10.0000
_diffrn_detector_type HyPix
_diffrn_measured_fraction_theta_full 0.999
_diffrn_measured_fraction_theta_max 0.818
_diffrn_measurement_details
;
List of Runs (angles in degrees, time in seconds):

  # Type    Start    End  Width  t~exp~   \w     \q     \k     \f   Frames
#--------------------------------------------------------------------------
  1  \w     -7.00  18.00   0.50   60.00    --    4.87  37.00  60.00   50
  2  \w     -6.00  42.00   0.50   60.00    --    4.87  37.00   0.00   96
  3  \w     32.00  57.00   0.50   60.00    --   -5.34  19.00 -60.00   50
  4  \w     -6.00  42.00   0.50   60.00    --    4.87  37.00-180.00   96
  5  \w    -28.00  -2.00   0.50   60.00    --   -5.34  77.00-120.00   52
  6  \w    -10.00  29.00   0.50   60.00    --   -5.34  19.00 -60.00   78
  7  \w      0.00  25.00   0.50   60.00    --    4.87 -77.00-120.00   50
  8  \w    -57.00  24.00   0.50   60.00    --    4.87 -69.00  41.00  162
  9  \w    -42.00 -15.00   0.50   60.00    --    4.87 -37.00  90.00   54
 10  \w    -52.00   3.00   0.50   60.00    --    4.87 -19.00 120.00  110
 11  \w     -6.00  41.00   0.50   60.00    --    4.87  37.00  90.00   94
 12  \w    -10.00  76.00   0.50   60.00    --    4.87  69.00 174.00  172
 13  \w    -28.00  -3.00   0.50   60.00    --   -5.34  77.00 150.00   50
 14  \w    -28.00  -3.00   0.50   60.00    --   -5.34  77.00  60.00   50
;
_diffrn_measurement_device 'four-circle diffractometer'
_diffrn_measurement_device_type 'XtaLAB Synergy, Dualflex, HyPix'
_diffrn_measurement_method '\w scans'
_diffrn_orient_matrix_type 'CrysAlisPro convention (1999,Acta A55,543-557)'
_diffrn_orient_matrix_UB_11 0.0169512000
_diffrn_orient_matrix_UB_12 0.0344114000
_diffrn_orient_matrix_UB_13 -0.0095415000
_diffrn_orient_matrix_UB_21 0.0288975000
_diffrn_orient_matrix_UB_22 -0.0060772000
_diffrn_orient_matrix_UB_23 0.0293668000
_diffrn_orient_matrix_UB_31 0.0463333000
_diffrn_orient_matrix_UB_32 -0.0202729000
_diffrn_orient_matrix_UB_33 -0.0245782000
_diffrn_radiation_monochromator mirror
_diffrn_radiation_probe x-ray
_diffrn_radiation_type MoK\a
_diffrn_radiation_wavelength 0.71073
_diffrn_reflns_av_R_equivalents 0.0430
_diffrn_reflns_av_unetI/netI 0.0443
_diffrn_reflns_Laue_measured_fraction_full 0.999
_diffrn_reflns_Laue_measured_fraction_max 0.818
_diffrn_reflns_limit_h_max 18
_diffrn_reflns_limit_h_min -17
_diffrn_reflns_limit_k_max 22
_diffrn_reflns_limit_k_min -25
_diffrn_reflns_limit_l_max 25
_diffrn_reflns_limit_l_min -25
_diffrn_reflns_number 82579
_diffrn_reflns_point_group_measured_fraction_full 0.999
_diffrn_reflns_point_group_measured_fraction_max 0.818
_diffrn_reflns_theta_full 25.242
_diffrn_reflns_theta_max 30.927
_diffrn_reflns_theta_min 2.174
_diffrn_source 'micro-focus sealed X-ray tube'
_diffrn_source_type 'PhotonJet (Mo) X-ray Source'
_exptl_absorpt_coefficient_mu 1.513
_exptl_absorpt_correction_T_max 1.000
_exptl_absorpt_correction_T_min 0.604
_exptl_absorpt_correction_type gaussian
_exptl_absorpt_process_details
;
CrysAlisPro 1.171.41.96a (Rigaku Oxford Diffraction, 2021)
Numerical absorption correction based on gaussian integration over
a multifaceted crystal model
Empirical absorption correction using spherical harmonics,
implemented in SCALE3 ABSPACK scaling algorithm.
;
_exptl_crystal_colour 'dull dark green'
_exptl_crystal_colour_lustre dull
_exptl_crystal_colour_modifier dark
_exptl_crystal_colour_primary green
_exptl_crystal_density_diffrn 1.278
_exptl_crystal_description block
_exptl_crystal_F_000 1686
_exptl_crystal_size_max 0.145
_exptl_crystal_size_mid 0.119
_exptl_crystal_size_min 0.084
_refine_diff_density_max 1.597
_refine_diff_density_min -0.515
_refine_diff_density_rms 0.078
_refine_ls_extinction_method none
_refine_ls_goodness_of_fit_ref 1.028
_refine_ls_hydrogen_treatment constr
_refine_ls_matrix_type full
_refine_ls_number_parameters 966
_refine_ls_number_reflns 21330
_refine_ls_number_restraints 10
_refine_ls_restrained_S_all 1.028
_refine_ls_R_factor_all 0.0641
_refine_ls_R_factor_gt 0.0458
_refine_ls_shift/su_max 0.002
_refine_ls_shift/su_mean 0.000
_refine_ls_structure_factor_coef Fsqd
_refine_ls_weighting_details 'w=1/[\s^2^(Fo^2^)+(0.0569P)^2^+2.7355P] where P=(Fo^2^+2Fc^2^)/3'
_refine_ls_weighting_scheme calc
_refine_ls_wR_factor_gt 0.1038
_refine_ls_wR_factor_ref 0.1102
_reflns_Friedel_coverage 0.000
_reflns_number_gt 17056
_reflns_number_total 21330
_reflns_threshold_expression 'I > 2\s(I)'
_cod_data_source_file d1sc07245e2.cif
_cod_data_source_block fb439_k2_110720_1
_cod_database_code 1566800
_shelxl_version_number 2013-3
_chemical_oxdiff_formula C72H104KN6O6Y2
_shelx_space_group_comment
;
The symmetry employed for this shelxl refinement is uniquely defined
by the following loop, which should always be used as a source of
symmetry information in preference to the above space-group names.
They are only intended as comments.
;
_shelx_estimated_absorpt_t_max 0.883
_shelx_estimated_absorpt_t_min 0.810
_diffrn_oxdiff_digest_frames
;
01154e664b4639008d1ce80226747c663d01164c8b9
;
_reflns_odcompleteness_completeness 99.91
_reflns_odcompleteness_iscentric 1
_reflns_odcompleteness_theta 26.32
_olex2_refinement_description
;
1. Fixed Uiso
 At 1.2 times of:
  All C(H) groups, All C(H,H) groups, All C(H,H,H,H) groups
 At 1.5 times of:
  All C(H,H,H) groups
2. Rigid bond restraints
 C77, O8, C80, C79, C78
 with sigma for 1-2 distances of 0.01 and sigma for 1-3 distances of 0.01
3. Others
 Fixed Sof: H82C(0.5) H82D(0.5) H82A(0.5) H82B(0.5) H81A(0.5) H81B(0.5)
 H81C(0.5) H81D(0.5) C85(0.6) H85A(0.6) H85B(0.6) O9(0.5) O10(0.5) C86(0.6)
 H86A(0.6) H86B(0.6) C84(0.4) H84A(0.4) H84B(0.4) C83(0.4) H83A(0.4) H83B(0.4)
4.a Secondary CH2 refined with riding coordinates:
 C64(H64A,H64B), C60(H60A,H60B), C65(H65A,H65B), C66(H66A,H66B), C63(H63A,
 H63B), C61(H61A,H61B), C55(H55A,H55B), C68(H68A,H68B), C58(H58A,H58B),
 C62(H62A,H62B), C56(H56A,H56B), C76(H76A,H76B), C75(H75A,H75B), C69(H69A,H69B),
  C67(H67A,H67B), C59(H59A,H59B), C70(H70A,H70B), C71(H71A,H71B), C72(H72A,
 H72B), C74(H74A,H74B), C57(H57A,H57B), C73(H73A,H73B), C82(H82C,H82D),
 C82(H82A,H82B), C81(H81A,H81B), C81(H81C,H81D), C85(H85A,H85B), C86(H86A,H86B),
  C84(H84A,H84B), C83(H83A,H83B), C77(H77A,H77B), C80(H80A,H80B), C78(H78A,
 H78B), C79(H79A,H79B)
4.b Aromatic/amide H refined with riding coordinates:
 C53(H53), C46(H46), C52(H52), C45(H45), C50(H50), C43(H43), C51(H51), C44(H44)
4.c Idealised Me refined as rotating group:
 C38(H38A,H38B,H38C), C26(H26A,H26B,H26C), C30(H30A,H30B,H30C), C27(H27A,H27B,
 H27C), C40(H40A,H40B,H40C), C28(H28A,H28B,H28C), C37(H37A,H37B,H37C), C39(H39A,
 H39B,H39C), C10(H10A,H10B,H10C), C6(H6A,H6B,H6C), C36(H36A,H36B,H36C),
 C29(H29A,H29B,H29C), C9(H9A,H9B,H9C), C16(H16A,H16B,H16C), C3AA(H3AA,H3AB,
 H3AC), C17(H17A,H17B,H17C), C7(H7A,H7B,H7C), C18(H18A,H18B,H18C), C19(H19A,
 H19B,H19C), C20(H20A,H20B,H20C)
;
_olex2_submission_special_instructions 'No special instructions were received'
_oxdiff_exptl_absorpt_empirical_details
;
Empirical correction (ABSPACK) includes:
- Absorption correction using spherical harmonics
- Frame scaling
- Detector area scaling
;
_oxdiff_exptl_absorpt_empirical_full_max 1.267
_oxdiff_exptl_absorpt_empirical_full_min 0.835

loop_
_space_group_symop_operation_xyz
'x, y, z'
'-x, -y, -z'

loop_
_atom_site_label
_atom_site_type_symbol
_atom_site_fract_x
_atom_site_fract_y
_atom_site_fract_z
_atom_site_U_iso_or_equiv
_atom_site_adp_type
_atom_site_occupancy
_atom_site_site_symmetry_order
_atom_site_calc_flag
_atom_site_refinement_flags_posn
_atom_site_refinement_flags_adp
_atom_site_refinement_flags_occupancy
_atom_site_disorder_assembly
_atom_site_disorder_group
Y2 Y 0.70534(2) 0.38860(2) 0.72687(2) 0.01403(5) Uani 1 1 d . . . . .
Y1 Y 0.37319(2) 0.21431(2) 0.86949(2) 0.01472(5) Uani 1 1 d . . . . .
K003 K 0.95693(4) 0.23570(3) 0.23509(2) 0.01841(9) Uani 1 1 d . . . . .
O5 O 0.74977(13) 0.27933(9) 0.32483(8) 0.0249(3) Uani 1 1 d . . . . .
O3 O 0.93229(12) 0.35589(9) 0.12851(9) 0.0227(3) Uani 1 1 d . . . . .
O4 O 1.10558(12) 0.32668(9) 0.20566(8) 0.0228(3) Uani 1 1 d . . . . .
O2 O 1.09476(12) 0.08777(9) 0.22043(9) 0.0236(3) Uani 1 1 d . . . . .
O6 O 0.93376(13) 0.23113(10) 0.39073(8) 0.0259(3) Uani 1 1 d . . . . .
N3 N 0.39589(13) 0.31900(10) 0.79079(9) 0.0144(3) Uani 1 1 d . . . . .
O1 O 0.90200(12) 0.11946(9) 0.16408(9) 0.0234(3) Uani 1 1 d . . . . .
N4 N 0.51754(13) 0.39481(10) 0.74789(9) 0.0147(3) Uani 1 1 d . . . . .
N2 N 0.68053(13) 0.28840(10) 0.81147(9) 0.0149(3) Uani 1 1 d . . . . .
N1 N 0.55722(13) 0.21472(10) 0.85747(9) 0.0160(3) Uani 1 1 d . . . . .
N6 N 1.15654(15) 0.19616(11) 0.30620(10) 0.0232(4) Uani 1 1 d . . . . .
O7 O 0.23230(16) 0.32773(13) 0.47628(11) 0.0443(5) Uani 1 1 d . . . . .
N5 N 0.75900(14) 0.27191(11) 0.16273(10) 0.0213(4) Uani 1 1 d . . . . .
C41 C 0.57716(15) 0.27856(11) 0.81728(10) 0.0137(4) Uani 1 1 d . . . . .
C49 C 0.42012(15) 0.42826(11) 0.72787(11) 0.0141(4) Uani 1 1 d . . . . .
C42 C 0.65386(15) 0.18195(12) 0.87859(11) 0.0152(4) Uani 1 1 d . . . . .
C53 C 0.24097(15) 0.40162(12) 0.74049(11) 0.0170(4) Uani 1 1 d . . . . .
H53 H 0.1917 0.3700 0.7568 0.020 Uiso 1 1 calc R . . . .
C54 C 0.34592(15) 0.38126(11) 0.75423(11) 0.0140(4) Uani 1 1 d . . . . .
C46 C 0.83335(16) 0.20784(12) 0.86502(12) 0.0184(4) Uani 1 1 d . . . . .
H46 H 0.8838 0.2381 0.8465 0.022 Uiso 1 1 calc R . . . .
C47 C 0.72929(15) 0.22762(11) 0.85077(11) 0.0145(4) Uani 1 1 d . . . . .
C48 C 0.49875(15) 0.32975(11) 0.78614(10) 0.0135(4) Uani 1 1 d . . . . .
C21 C 0.70227(16) 0.30296(12) 0.61456(11) 0.0172(4) Uani 1 1 d . . . . .
C52 C 0.21064(16) 0.46967(12) 0.70220(12) 0.0199(4) Uani 1 1 d . . . . .
H52 H 0.1397 0.4844 0.6926 0.024 Uiso 1 1 calc R . . . .
C33 C 0.80477(17) 0.49919(12) 0.74284(12) 0.0191(4) Uani 1 1 d . . . . .
C32 C 0.82046(17) 0.44825(12) 0.80308(12) 0.0200(4) Uani 1 1 d . . . . .
C24 C 0.81104(18) 0.38724(13) 0.58334(12) 0.0213(4) Uani 1 1 d . . . . .
C34 C 0.69240(17) 0.53354(12) 0.75301(12) 0.0175(4) Uani 1 1 d . . . . .
C35 C 0.64032(16) 0.50531(12) 0.82107(12) 0.0174(4) Uani 1 1 d . . . . .
C45 C 0.86152(17) 0.14217(12) 0.90746(12) 0.0207(4) Uani 1 1 d . . . . .
H45 H 0.9318 0.1281 0.9183 0.025 Uiso 1 1 calc R . . . .
C38 C 0.89436(18) 0.52258(13) 0.68735(13) 0.0244(5) Uani 1 1 d . . . . .
H38A H 0.9485 0.4770 0.6674 0.037 Uiso 1 1 calc GR . . . .
H38B H 0.9280 0.5546 0.7120 0.037 Uiso 1 1 calc GR . . . .
H38C H 0.8648 0.5513 0.6466 0.037 Uiso 1 1 calc GR . . . .
C31 C 0.71888(17) 0.45284(12) 0.85217(12) 0.0185(4) Uani 1 1 d . . . . .
C64 C 1.10327(19) 0.37450(13) 0.14115(12) 0.0240(5) Uani 1 1 d . . . . .
H64A H 1.1367 0.3437 0.0958 0.029 Uiso 1 1 calc R . . . .
H64B H 1.1446 0.4136 0.1430 0.029 Uiso 1 1 calc R . . . .
C50 C 0.38815(17) 0.49593(12) 0.69005(11) 0.0179(4) Uani 1 1 d . . . . .
H50 H 0.4369 0.5277 0.6728 0.022 Uiso 1 1 calc R . . . .
C22 C 0.80159(17) 0.27032(13) 0.63641(11) 0.0204(4) Uani 1 1 d . . . . .
C43 C 0.68382(17) 0.11642(12) 0.91983(12) 0.0199(4) Uani 1 1 d . . . . .
H43 H 0.6343 0.0854 0.9380 0.024 Uiso 1 1 calc R . . . .
C23 C 0.86875(17) 0.32283(13) 0.61761(12) 0.0209(4) Uani 1 1 d . . . . .
C1 C 0.36708(17) 0.15096(12) 0.74136(12) 0.0205(4) Uani 1 1 d . . . . .
C25 C 0.70767(17) 0.37512(12) 0.58268(11) 0.0187(4) Uani 1 1 d . . . . .
C5 C 0.45542(17) 0.10388(12) 0.76757(12) 0.0199(4) Uani 1 1 d . . . . .
C51 C 0.28219(17) 0.51616(12) 0.67799(12) 0.0199(4) Uani 1 1 d . . . . .
H51 H 0.2590 0.5625 0.6528 0.024 Uiso 1 1 calc R . . . .
C26 C 0.61081(18) 0.26433(13) 0.61951(12) 0.0225(4) Uani 1 1 d . . . . .
H26A H 0.5982 0.2392 0.6681 0.034 Uiso 1 1 calc GR . . . .
H26B H 0.6291 0.2263 0.5800 0.034 Uiso 1 1 calc GR . . . .
H26C H 0.5455 0.3023 0.6137 0.034 Uiso 1 1 calc GR . . . .
C13 C 0.20648(18) 0.24248(15) 0.98470(13) 0.0271(5) Uani 1 1 d . . . . .
C30 C 0.62325(19) 0.42773(14) 0.54706(13) 0.0264(5) Uani 1 1 d . . . . .
H30A H 0.5540 0.4134 0.5634 0.040 Uiso 1 1 calc GR . . . .
H30B H 0.6450 0.4236 0.4928 0.040 Uiso 1 1 calc GR . . . .
H30C H 0.6160 0.4803 0.5619 0.040 Uiso 1 1 calc GR . . . .
C12 C 0.22436(18) 0.31420(13) 0.95907(12) 0.0230(5) Uani 1 1 d . . . . .
C4 C 0.41386(18) 0.06778(12) 0.83381(13) 0.0229(5) Uani 1 1 d . . . . .
C11 C 0.32376(19) 0.32034(14) 0.97449(13) 0.0256(5) Uani 1 1 d . . . . .
C60 C 1.22504(19) 0.12321(14) 0.27694(14) 0.0283(5) Uani 1 1 d . . . . .
H60A H 1.2780 0.1040 0.3092 0.034 Uiso 1 1 calc R . . . .
H60B H 1.2658 0.1317 0.2266 0.034 Uiso 1 1 calc R . . . .
C65 C 1.21382(18) 0.28916(14) 0.20998(13) 0.0262(5) Uani 1 1 d . . . . .
H65A H 1.2608 0.3258 0.1989 0.031 Uiso 1 1 calc R . . . .
H65B H 1.2413 0.2477 0.1729 0.031 Uiso 1 1 calc R . . . .
C66 C 1.21536(19) 0.25683(14) 0.28741(13) 0.0263(5) Uani 1 1 d . . . . .
H66A H 1.2912 0.2365 0.2922 0.032 Uiso 1 1 calc R . . . .
H66B H 1.1835 0.2986 0.3238 0.032 Uiso 1 1 calc R . . . .
C63 C 0.98765(19) 0.41237(13) 0.13904(13) 0.0244(5) Uani 1 1 d . . . . .
H63A H 0.9526 0.4396 0.1863 0.029 Uiso 1 1 calc R . . . .
H63B H 0.9850 0.4499 0.0978 0.029 Uiso 1 1 calc R . . . .
C61 C 0.77463(18) 0.32690(13) 0.10149(12) 0.0241(5) Uani 1 1 d . . . . .
H61A H 0.7039 0.3504 0.0886 0.029 Uiso 1 1 calc R . . . .
H61B H 0.8214 0.2992 0.0572 0.029 Uiso 1 1 calc R . . . .
C55 C 0.74486(18) 0.20201(14) 0.13306(13) 0.0256(5) Uani 1 1 d . . . . .
H55A H 0.7036 0.2157 0.0928 0.031 Uiso 1 1 calc R . . . .
H55B H 0.7020 0.1764 0.1730 0.031 Uiso 1 1 calc R . . . .
C68 C 0.66398(18) 0.26552(15) 0.29445(13) 0.0292(5) Uani 1 1 d . . . . .
H68A H 0.5942 0.2850 0.3286 0.035 Uiso 1 1 calc R . . . .
H68B H 0.6733 0.2101 0.2883 0.035 Uiso 1 1 calc R . . . .
C58 C 1.0419(2) 0.03044(13) 0.20819(14) 0.0283(5) Uani 1 1 d . . . . .
H58A H 0.9875 0.0241 0.2531 0.034 Uiso 1 1 calc R . . . .
H58B H 1.0949 -0.0188 0.1976 0.034 Uiso 1 1 calc R . . . .
C27 C 0.8327(2) 0.19084(13) 0.66696(14) 0.0290(5) Uani 1 1 d . . . . .
H27A H 0.8854 0.1892 0.6985 0.044 Uiso 1 1 calc GR . . . .
H27B H 0.8645 0.1551 0.6257 0.044 Uiso 1 1 calc GR . . . .
H27C H 0.7685 0.1766 0.6965 0.044 Uiso 1 1 calc GR . . . .
C44 C 0.78840(17) 0.09714(12) 0.93404(12) 0.0208(4) Uani 1 1 d . . . . .
H44 H 0.8098 0.0526 0.9623 0.025 Uiso 1 1 calc R . . . .
C2 C 0.27095(18) 0.14407(13) 0.79140(14) 0.0242(5) Uani 1 1 d . . . . .
C62 C 0.82453(19) 0.38930(13) 0.11976(13) 0.0262(5) Uani 1 1 d . . . . .
H62A H 0.8252 0.4276 0.0792 0.031 Uiso 1 1 calc R . . . .
H62B H 0.7819 0.4151 0.1663 0.031 Uiso 1 1 calc R . . . .
C40 C 0.52307(17) 0.53281(13) 0.85660(13) 0.0230(5) Uani 1 1 d . . . . .
H40A H 0.4790 0.5368 0.8187 0.034 Uiso 1 1 calc GR . . . .
H40B H 0.5117 0.5829 0.8789 0.034 Uiso 1 1 calc GR . . . .
H40C H 0.5022 0.4966 0.8953 0.034 Uiso 1 1 calc GR . . . .
C28 C 0.98455(18) 0.30815(16) 0.62593(14) 0.0321(6) Uani 1 1 d . . . . .
H28A H 0.9998 0.3555 0.6398 0.048 Uiso 1 1 calc GR . . . .
H28B H 1.0322 0.2897 0.5787 0.048 Uiso 1 1 calc GR . . . .
H28C H 0.9970 0.2697 0.6648 0.048 Uiso 1 1 calc GR . . . .
C56 C 0.85038(18) 0.14722(13) 0.10302(12) 0.0226(4) Uani 1 1 d . . . . .
H56A H 0.8372 0.1043 0.0779 0.027 Uiso 1 1 calc R . . . .
H56B H 0.8971 0.1734 0.0664 0.027 Uiso 1 1 calc R . . . .
C3 C 0.30001(19) 0.09119(13) 0.84788(13) 0.0255(5) Uani 1 1 d . . . . .
C37 C 0.92819(18) 0.40522(14) 0.81845(14) 0.0276(5) Uani 1 1 d . . . . .
H37A H 0.9172 0.3666 0.8570 0.041 Uiso 1 1 calc GR . . . .
H37B H 0.9644 0.4408 0.8356 0.041 Uiso 1 1 calc GR . . . .
H37C H 0.9729 0.3804 0.7728 0.041 Uiso 1 1 calc GR . . . .
C76 C 0.2310(2) 0.35957(16) 0.54580(14) 0.0325(6) Uani 1 1 d . . . . .
H76A H 0.2123 0.3246 0.5872 0.039 Uiso 1 1 calc R . . . .
H76B H 0.1775 0.4089 0.5538 0.039 Uiso 1 1 calc R . . . .
C39 C 0.63848(18) 0.59277(13) 0.70350(13) 0.0228(5) Uani 1 1 d . . . . .
H39A H 0.6889 0.5960 0.6564 0.034 Uiso 1 1 calc GR . . . .
H39B H 0.6168 0.6423 0.7283 0.034 Uiso 1 1 calc GR . . . .
H39C H 0.5746 0.5785 0.6936 0.034 Uiso 1 1 calc GR . . . .
C10 C 0.57205(19) 0.08788(14) 0.72842(15) 0.0298(5) Uani 1 1 d . . . . .
H10A H 0.5787 0.1163 0.6813 0.045 Uiso 1 1 calc GR . . . .
H10B H 0.5983 0.0332 0.7184 0.045 Uiso 1 1 calc GR . . . .
H10C H 0.6149 0.1038 0.7601 0.045 Uiso 1 1 calc GR . . . .
C75 C 0.34419(18) 0.37075(14) 0.54168(13) 0.0256(5) Uani 1 1 d . . . . .
H75A H 0.3661 0.3602 0.5904 0.031 Uiso 1 1 calc R . . . .
H75B H 0.3489 0.4233 0.5258 0.031 Uiso 1 1 calc R . . . .
C69 C 0.7439(2) 0.25356(17) 0.40011(13) 0.0333(6) Uani 1 1 d . . . . .
H69A H 0.7512 0.1977 0.4025 0.040 Uiso 1 1 calc R . . . .
H69B H 0.6732 0.2781 0.4307 0.040 Uiso 1 1 calc R . . . .
C6 C 0.3708(2) 0.19428(14) 0.66890(13) 0.0298(5) Uani 1 1 d . . . . .
H6A H 0.3424 0.2488 0.6789 0.045 Uiso 1 1 calc GR . . . .
H6B H 0.3269 0.1766 0.6392 0.045 Uiso 1 1 calc GR . . . .
H6C H 0.4455 0.1856 0.6414 0.045 Uiso 1 1 calc GR . . . .
C36 C 0.7005(2) 0.41332(13) 0.92640(12) 0.0255(5) Uani 1 1 d . . . . .
H36A H 0.6257 0.4080 0.9393 0.038 Uiso 1 1 calc GR . . . .
H36B H 0.7144 0.4435 0.9646 0.038 Uiso 1 1 calc GR . . . .
H36C H 0.7494 0.3628 0.9236 0.038 Uiso 1 1 calc GR . . . .
C67 C 0.66428(18) 0.30515(15) 0.22005(13) 0.0273(5) Uani 1 1 d . . . . .
H67A H 0.5981 0.3025 0.2028 0.033 Uiso 1 1 calc R . . . .
H67B H 0.6625 0.3596 0.2262 0.033 Uiso 1 1 calc R . . . .
C29 C 0.8557(2) 0.44963(15) 0.53903(13) 0.0312(5) Uani 1 1 d . . . . .
H29A H 0.8092 0.4993 0.5553 0.047 Uiso 1 1 calc GR . . . .
H29B H 0.8583 0.4430 0.4860 0.047 Uiso 1 1 calc GR . . . .
H29C H 0.9286 0.4470 0.5470 0.047 Uiso 1 1 calc GR . . . .
C59 C 1.1635(2) 0.06346(14) 0.27242(15) 0.0303(5) Uani 1 1 d . . . . .
H59A H 1.2143 0.0145 0.2563 0.036 Uiso 1 1 calc R . . . .
H59B H 1.1199 0.0558 0.3220 0.036 Uiso 1 1 calc R . . . .
C70 C 0.8324(2) 0.27326(16) 0.42979(13) 0.0333(6) Uani 1 1 d . . . . .
H70A H 0.8288 0.3285 0.4235 0.040 Uiso 1 1 calc R . . . .
H70B H 0.8241 0.2609 0.4836 0.040 Uiso 1 1 calc R . . . .
C14 C 0.2964(2) 0.20396(14) 1.01542(13) 0.0310(6) Uani 1 1 d . . . . .
C9 C 0.4787(2) 0.00710(14) 0.87657(16) 0.0368(6) Uani 1 1 d . . . . .
H9A H 0.5557 0.0040 0.8580 0.055 Uiso 1 1 calc GR . . . .
H9B H 0.4626 -0.0421 0.8699 0.055 Uiso 1 1 calc GR . . . .
H9C H 0.4598 0.0201 0.9295 0.055 Uiso 1 1 calc GR . . . .
C15 C 0.36766(19) 0.25223(16) 1.00909(13) 0.0306(6) Uani 1 1 d . . . . .
C71 C 1.0204(2) 0.24865(16) 0.41796(13) 0.0319(6) Uani 1 1 d . . . . .
H71A H 1.0053 0.2471 0.4730 0.038 Uiso 1 1 calc R . . . .
H71B H 1.0286 0.3004 0.4017 0.038 Uiso 1 1 calc R . . . .
C72 C 1.12225(19) 0.19084(15) 0.38775(13) 0.0292(5) Uani 1 1 d . . . . .
H72A H 1.1806 0.1982 0.4116 0.035 Uiso 1 1 calc R . . . .
H72B H 1.1108 0.1391 0.4010 0.035 Uiso 1 1 calc R . . . .
C16 C 0.3707(3) 0.38949(19) 0.96145(19) 0.0545(9) Uani 1 1 d . . . . .
H16A H 0.4495 0.3735 0.9486 0.082 Uiso 1 1 calc GR . . . .
H16B H 0.3493 0.4203 1.0068 0.082 Uiso 1 1 calc GR . . . .
H16C H 0.3439 0.4198 0.9205 0.082 Uiso 1 1 calc GR . . . .
C74 C 0.4140(2) 0.31278(18) 0.48345(14) 0.0375(6) Uani 1 1 d . . . . .
H74A H 0.4509 0.3384 0.4403 0.045 Uiso 1 1 calc R . . . .
H74B H 0.4687 0.2755 0.5050 0.045 Uiso 1 1 calc R . . . .
C3AA C 0.2264(3) 0.05206(18) 0.90165(18) 0.0475(8) Uani 1 1 d . . . . .
H3AA H 0.2454 0.0495 0.9508 0.071 Uiso 1 1 calc GR . . . .
H3AB H 0.2340 0.0004 0.8842 0.071 Uiso 1 1 calc GR . . . .
H3AC H 0.1517 0.0807 0.9052 0.071 Uiso 1 1 calc GR . . . .
C57 C 0.9881(2) 0.05455(13) 0.14316(14) 0.0283(5) Uani 1 1 d . . . . .
H57A H 1.0408 0.0673 0.1001 0.034 Uiso 1 1 calc R . . . .
H57B H 0.9599 0.0125 0.1286 0.034 Uiso 1 1 calc R . . . .
C17 C 0.1441(2) 0.37606(19) 0.92969(15) 0.0505(9) Uani 1 1 d . . . . .
H17A H 0.1818 0.4110 0.8985 0.076 Uiso 1 1 calc GR . . . .
H17B H 0.0928 0.4041 0.9714 0.076 Uiso 1 1 calc GR . . . .
H17C H 0.1051 0.3534 0.8999 0.076 Uiso 1 1 calc GR . . . .
C73 C 0.3334(3) 0.27427(18) 0.46083(17) 0.0446(7) Uani 1 1 d . . . . .
H73A H 0.3542 0.2616 0.4072 0.053 Uiso 1 1 calc R . . . .
H73B H 0.3300 0.2268 0.4898 0.053 Uiso 1 1 calc R . . . .
C7 C 0.1582(2) 0.17904(17) 0.77977(18) 0.0410(7) Uani 1 1 d . . . . .
H7A H 0.1065 0.1768 0.8265 0.061 Uiso 1 1 calc GR . . . .
H7B H 0.1418 0.1507 0.7413 0.061 Uiso 1 1 calc GR . . . .
H7C H 0.1531 0.2322 0.7640 0.061 Uiso 1 1 calc GR . . . .
C18 C 0.1010(2) 0.2199(2) 0.9922(2) 0.0549(9) Uani 1 1 d . . . . .
H18A H 0.0795 0.2248 0.9438 0.082 Uiso 1 1 calc GR . . . .
H18B H 0.0458 0.2532 1.0283 0.082 Uiso 1 1 calc GR . . . .
H18C H 0.1090 0.1670 1.0095 0.082 Uiso 1 1 calc GR . . . .
C19 C 0.3098(4) 0.12834(18) 1.05606(17) 0.0643(11) Uani 1 1 d . . . . .
H19A H 0.2387 0.1180 1.0759 0.096 Uiso 1 1 calc GR . . . .
H19B H 0.3466 0.1302 1.0971 0.096 Uiso 1 1 calc GR . . . .
H19C H 0.3526 0.0878 1.0215 0.096 Uiso 1 1 calc GR . . . .
C20 C 0.4688(2) 0.2388(3) 1.04102(18) 0.0670(12) Uani 1 1 d . . . . .
H20A H 0.5007 0.1840 1.0423 0.100 Uiso 1 1 calc GR . . . .
H20B H 0.4505 0.2591 1.0916 0.100 Uiso 1 1 calc GR . . . .
H20C H 0.5206 0.2646 1.0098 0.100 Uiso 1 1 calc GR . . . .
C82 C 0.5323(3) 0.0938(3) 0.2940(2) 0.0706(12) Uani 1 1 d . . . . .
H82C H 0.5462 0.1256 0.2490 0.085 Uiso 0.5 1 calc R . P A 2
H82D H 0.4907 0.0581 0.2826 0.085 Uiso 0.5 1 calc R . P A 2
H82A H 0.5029 0.0727 0.2563 0.085 Uiso 0.5 1 calc R . P B 1
H82B H 0.5277 0.1491 0.2867 0.085 Uiso 0.5 1 calc R . P B 1
C81 C 0.6387(5) 0.0479(2) 0.3074(2) 0.0862(15) Uani 1 1 d . . . . .
H81A H 0.6951 0.0512 0.2628 0.103 Uiso 0.5 1 calc R . P C 1
H81B H 0.6350 -0.0061 0.3147 0.103 Uiso 0.5 1 calc R . P C 1
H81C H 0.6898 0.0787 0.3137 0.103 Uiso 0.5 1 calc R . P D 2
H81D H 0.6735 0.0060 0.2716 0.103 Uiso 0.5 1 calc R . P D 2
C85 C 0.4693(4) 0.1401(3) 0.3495(3) 0.0391(11) Uani 0.6 1 d . . P E 2
H85A H 0.3923 0.1505 0.3463 0.047 Uiso 0.6 1 calc R . P E 2
H85B H 0.4914 0.1890 0.3492 0.047 Uiso 0.6 1 calc R . P E 2
O9 O 0.6703(4) 0.0747(3) 0.3746(3) 0.0652(13) Uani 0.5 1 d . . P E 1
O10 O 0.5671(7) 0.0208(4) 0.3885(4) 0.098(2) Uani 0.5 1 d . . P E 2
C86 C 0.4888(7) 0.0972(5) 0.4113(6) 0.080(2) Uani 0.6 1 d . . P E 2
H86A H 0.4201 0.0882 0.4408 0.096 Uiso 0.6 1 calc R . P E 2
H86B H 0.5198 0.1253 0.4428 0.096 Uiso 0.6 1 calc R . P E 2
C84 C 0.5704(7) 0.0829(6) 0.4265(5) 0.052(2) Uani 0.4 1 d . . P E 1
H84A H 0.5461 0.1352 0.4469 0.063 Uiso 0.4 1 calc R . P E 1
H84B H 0.5781 0.0463 0.4683 0.063 Uiso 0.4 1 calc R . P E 1
C83 C 0.4902(8) 0.0666(7) 0.3833(5) 0.055(3) Uani 0.4 1 d . . P E 1
H83A H 0.4164 0.0962 0.4038 0.067 Uiso 0.4 1 calc R . P E 1
H83B H 0.4902 0.0118 0.3857 0.067 Uiso 0.4 1 calc R . P E 1
O8 O 0.7631(3) -0.0360(2) 0.5143(2) 0.1034(12) Uani 1 1 d . U . . .
C77 C 0.7953(6) 0.0351(3) 0.5174(4) 0.119(2) Uani 1 1 d . U . . .
H77A H 0.8261 0.0377 0.5619 0.143 Uiso 1 1 calc R . . . .
H77B H 0.7347 0.0798 0.5163 0.143 Uiso 1 1 calc R . . . .
C80 C 0.8210(6) -0.0751(4) 0.4511(3) 0.118(2) Uani 1 1 d . U . . .
H80A H 0.8473 -0.1293 0.4639 0.141 Uiso 1 1 calc R . . . .
H80B H 0.7734 -0.0729 0.4150 0.141 Uiso 1 1 calc R . . . .
C78 C 0.8851(6) 0.0280(5) 0.4421(6) 0.179(4) Uani 1 1 d . U . . .
H78A H 0.8589 0.0635 0.4035 0.214 Uiso 1 1 calc R . . . .
H78B H 0.9524 0.0387 0.4513 0.214 Uiso 1 1 calc R . . . .
C79 C 0.9014(8) -0.0469(8) 0.4211(7) 0.229(6) Uani 1 1 d . U . . .
H79A H 0.9122 -0.0495 0.3663 0.275 Uiso 1 1 calc R . . . .
H79B H 0.9675 -0.0774 0.4362 0.275 Uiso 1 1 calc R . . . .

loop_
_atom_site_aniso_label
_atom_site_aniso_U_11
_atom_site_aniso_U_22
_atom_site_aniso_U_33
_atom_site_aniso_U_23
_atom_site_aniso_U_13
_atom_site_aniso_U_12
Y2 0.01207(9) 0.01622(10) 0.01529(9) 0.00076(7) -0.00395(7) -0.00526(7)
Y1 0.01133(9) 0.01616(10) 0.01706(10) 0.00329(7) -0.00341(7) -0.00422(7)
K003 0.0178(2) 0.0199(2) 0.0181(2) -0.00145(16) -0.00578(16) -0.00348(17)
O5 0.0236(8) 0.0295(9) 0.0201(8) 0.0013(6) -0.0044(6) -0.0034(7)
O3 0.0235(8) 0.0194(8) 0.0259(8) 0.0010(6) -0.0093(6) -0.0028(6)
O4 0.0218(8) 0.0275(8) 0.0212(8) 0.0014(6) -0.0066(6) -0.0082(6)
O2 0.0235(8) 0.0200(8) 0.0301(8) -0.0016(6) -0.0148(7) -0.0023(6)
O6 0.0242(8) 0.0330(9) 0.0192(8) -0.0054(6) -0.0053(6) -0.0023(7)
N3 0.0100(7) 0.0173(8) 0.0171(8) 0.0027(6) -0.0056(6) -0.0036(6)
O1 0.0233(8) 0.0247(8) 0.0235(8) -0.0041(6) -0.0109(6) -0.0019(6)
N4 0.0118(8) 0.0164(8) 0.0168(8) 0.0017(6) -0.0047(6) -0.0043(6)
N2 0.0109(8) 0.0177(8) 0.0171(8) 0.0022(6) -0.0062(6) -0.0030(6)
N1 0.0109(8) 0.0184(9) 0.0186(8) 0.0040(7) -0.0048(6) -0.0029(6)
N6 0.0229(9) 0.0259(10) 0.0233(9) -0.0014(8) -0.0104(7) -0.0052(8)
O7 0.0337(10) 0.0664(14) 0.0417(11) 0.0070(10) -0.0236(9) -0.0166(10)
N5 0.0183(9) 0.0249(10) 0.0197(9) -0.0001(7) -0.0055(7) -0.0017(7)
C41 0.0105(9) 0.0172(10) 0.0135(9) 0.0002(7) -0.0026(7) -0.0033(7)
C49 0.0127(9) 0.0167(10) 0.0135(9) -0.0019(7) -0.0039(7) -0.0029(7)
C42 0.0110(9) 0.0187(10) 0.0153(9) -0.0006(7) -0.0034(7) -0.0015(7)
C53 0.0103(9) 0.0236(11) 0.0179(10) 0.0011(8) -0.0041(7) -0.0042(8)
C54 0.0114(9) 0.0162(9) 0.0143(9) -0.0003(7) -0.0039(7) -0.0021(7)
C46 0.0131(9) 0.0218(11) 0.0220(10) 0.0004(8) -0.0064(8) -0.0047(8)
C47 0.0132(9) 0.0156(9) 0.0147(9) 0.0000(7) -0.0045(7) -0.0017(7)
C48 0.0116(9) 0.0172(10) 0.0119(9) 0.0003(7) -0.0019(7) -0.0040(7)
C21 0.0175(10) 0.0221(11) 0.0130(9) -0.0030(8) -0.0034(7) -0.0057(8)
C52 0.0131(9) 0.0247(11) 0.0203(10) -0.0004(8) -0.0066(8) 0.0018(8)
C33 0.0166(10) 0.0184(10) 0.0258(11) -0.0015(8) -0.0078(8) -0.0077(8)
C32 0.0160(10) 0.0202(11) 0.0280(11) -0.0021(8) -0.0123(8) -0.0049(8)
C24 0.0220(11) 0.0266(11) 0.0162(10) -0.0004(8) -0.0007(8) -0.0099(9)
C34 0.0179(10) 0.0158(10) 0.0222(10) -0.0001(8) -0.0083(8) -0.0071(8)
C35 0.0169(10) 0.0160(10) 0.0210(10) -0.0031(8) -0.0068(8) -0.0037(8)
C45 0.0143(10) 0.0226(11) 0.0247(11) -0.0016(8) -0.0083(8) 0.0010(8)
C38 0.0191(10) 0.0266(12) 0.0311(12) -0.0028(9) -0.0043(9) -0.0120(9)
C31 0.0218(10) 0.0188(10) 0.0186(10) -0.0012(8) -0.0101(8) -0.0061(8)
C64 0.0272(12) 0.0255(12) 0.0209(11) 0.0000(9) -0.0045(9) -0.0092(9)
C50 0.0166(10) 0.0183(10) 0.0199(10) 0.0017(8) -0.0059(8) -0.0045(8)
C22 0.0210(10) 0.0241(11) 0.0157(10) -0.0034(8) -0.0046(8) -0.0026(9)
C43 0.0172(10) 0.0207(11) 0.0223(11) 0.0040(8) -0.0058(8) -0.0045(8)
C23 0.0139(10) 0.0296(12) 0.0188(10) -0.0050(9) -0.0024(8) -0.0041(8)
C1 0.0217(11) 0.0178(10) 0.0245(11) 0.0000(8) -0.0090(9) -0.0055(8)
C25 0.0179(10) 0.0243(11) 0.0134(9) 0.0000(8) -0.0033(8) -0.0038(8)
C5 0.0174(10) 0.0156(10) 0.0282(11) -0.0018(8) -0.0064(8) -0.0048(8)
C51 0.0185(10) 0.0188(10) 0.0210(10) 0.0011(8) -0.0080(8) 0.0019(8)
C26 0.0221(11) 0.0273(12) 0.0214(11) -0.0032(9) -0.0050(8) -0.0111(9)
C13 0.0196(11) 0.0377(14) 0.0232(11) -0.0064(10) 0.0053(9) -0.0118(10)
C30 0.0259(12) 0.0319(13) 0.0203(11) 0.0042(9) -0.0064(9) -0.0039(10)
C12 0.0202(11) 0.0266(12) 0.0161(10) 0.0004(8) -0.0019(8) 0.0048(9)
C4 0.0256(11) 0.0154(10) 0.0300(12) 0.0027(8) -0.0104(9) -0.0059(9)
C11 0.0241(12) 0.0294(12) 0.0223(11) -0.0072(9) 0.0032(9) -0.0096(10)
C60 0.0209(11) 0.0315(13) 0.0342(13) -0.0022(10) -0.0141(10) -0.0012(9)
C65 0.0199(11) 0.0323(13) 0.0297(12) -0.0027(10) -0.0075(9) -0.0094(9)
C66 0.0237(11) 0.0334(13) 0.0274(12) -0.0032(10) -0.0132(9) -0.0099(10)
C63 0.0303(12) 0.0205(11) 0.0234(11) 0.0009(9) -0.0051(9) -0.0080(9)
C61 0.0226(11) 0.0283(12) 0.0217(11) 0.0033(9) -0.0099(9) -0.0022(9)
C55 0.0192(11) 0.0325(13) 0.0286(12) -0.0002(10) -0.0100(9) -0.0081(9)
C68 0.0173(11) 0.0381(14) 0.0286(12) 0.0013(10) -0.0027(9) -0.0013(10)
C58 0.0333(13) 0.0185(11) 0.0356(13) -0.0033(9) -0.0152(10) -0.0033(9)
C27 0.0326(13) 0.0231(12) 0.0288(12) -0.0026(9) -0.0099(10) 0.0025(10)
C44 0.0211(10) 0.0186(10) 0.0220(10) 0.0030(8) -0.0094(8) 0.0005(8)
C2 0.0167(10) 0.0238(11) 0.0357(13) -0.0028(9) -0.0098(9) -0.0071(9)
C62 0.0257(12) 0.0232(12) 0.0285(12) 0.0032(9) -0.0099(9) 0.0000(9)
C40 0.0188(11) 0.0235(11) 0.0264(11) -0.0024(9) -0.0038(9) -0.0046(9)
C28 0.0159(11) 0.0466(16) 0.0337(13) -0.0126(11) -0.0056(9) -0.0039(10)
C56 0.0251(11) 0.0235(11) 0.0227(11) -0.0015(9) -0.0104(9) -0.0074(9)
C3 0.0254(12) 0.0230(11) 0.0312(12) -0.0003(9) -0.0033(9) -0.0135(9)
C37 0.0200(11) 0.0273(12) 0.0388(13) 0.0016(10) -0.0145(10) -0.0046(9)
C76 0.0228(12) 0.0451(15) 0.0309(13) 0.0095(11) -0.0091(10) -0.0092(11)
C39 0.0200(10) 0.0220(11) 0.0306(12) 0.0063(9) -0.0117(9) -0.0087(9)
C10 0.0204(11) 0.0274(13) 0.0403(14) -0.0071(10) -0.0024(10) -0.0045(9)
C75 0.0219(11) 0.0295(12) 0.0259(12) 0.0040(9) -0.0054(9) -0.0073(9)
C69 0.0271(12) 0.0474(16) 0.0184(11) 0.0042(10) 0.0017(9) -0.0013(11)
C6 0.0416(14) 0.0263(12) 0.0257(12) 0.0040(9) -0.0152(10) -0.0098(11)
C36 0.0333(13) 0.0241(12) 0.0217(11) 0.0020(9) -0.0126(9) -0.0061(10)
C67 0.0174(10) 0.0353(13) 0.0260(12) 0.0001(10) -0.0063(9) 0.0021(9)
C29 0.0378(14) 0.0386(14) 0.0210(11) 0.0019(10) -0.0002(10) -0.0215(11)
C59 0.0298(13) 0.0250(12) 0.0389(14) 0.0008(10) -0.0198(11) -0.0004(10)
C70 0.0310(13) 0.0433(15) 0.0189(11) -0.0069(10) -0.0035(9) 0.0050(11)
C14 0.0396(14) 0.0252(12) 0.0175(11) 0.0051(9) 0.0040(10) 0.0037(10)
C9 0.0507(17) 0.0198(12) 0.0444(15) 0.0068(11) -0.0246(13) -0.0058(11)
C15 0.0191(11) 0.0476(15) 0.0200(11) -0.0060(10) -0.0063(9) 0.0052(10)
C71 0.0347(13) 0.0436(15) 0.0204(11) -0.0068(10) -0.0104(10) -0.0093(11)
C72 0.0281(12) 0.0398(14) 0.0245(12) 0.0022(10) -0.0165(10) -0.0080(10)
C16 0.064(2) 0.0499(19) 0.0501(18) -0.0268(15) 0.0221(16) -0.0368(16)
C74 0.0270(13) 0.0581(18) 0.0264(13) -0.0071(12) -0.0113(10) -0.0010(12)
C3AA 0.0496(18) 0.0385(16) 0.0555(19) 0.0005(13) 0.0084(14) -0.0289(14)
C57 0.0316(13) 0.0216(11) 0.0332(13) -0.0086(9) -0.0140(10) -0.0009(10)
C17 0.0438(17) 0.0581(19) 0.0267(14) 0.0063(13) -0.0029(12) 0.0278(15)
C73 0.0573(19) 0.0449(17) 0.0391(16) -0.0023(13) -0.0272(14) -0.0107(14)
C7 0.0216(12) 0.0434(16) 0.0623(19) -0.0081(14) -0.0184(12) -0.0057(11)
C18 0.0284(15) 0.072(2) 0.063(2) -0.0305(18) 0.0167(14) -0.0254(15)
C19 0.106(3) 0.0347(16) 0.0283(15) 0.0099(12) 0.0091(17) 0.0083(18)
C20 0.0289(15) 0.126(3) 0.0361(16) -0.0306(19) -0.0177(13) 0.0191(18)
C82 0.051(2) 0.083(3) 0.088(3) -0.034(2) -0.004(2) -0.035(2)
C81 0.133(4) 0.050(2) 0.069(3) -0.025(2) -0.027(3) 0.005(3)
C85 0.039(3) 0.032(2) 0.046(3) -0.011(2) -0.016(2) 0.0008(19)
O9 0.059(3) 0.066(3) 0.072(3) 0.003(3) -0.021(3) -0.010(3)
O10 0.115(6) 0.066(4) 0.117(6) -0.025(4) -0.043(5) -0.007(4)
C86 0.070(5) 0.067(5) 0.099(7) -0.029(5) -0.017(5) -0.001(4)
C84 0.042(5) 0.073(6) 0.043(4) -0.011(4) -0.012(4) -0.011(4)
C83 0.056(6) 0.062(7) 0.050(5) -0.029(5) -0.008(4) -0.014(5)
O8 0.094(2) 0.087(2) 0.099(3) 0.042(2) 0.0040(19) 0.0072(19)
C77 0.155(6) 0.083(4) 0.122(5) 0.019(3) -0.072(4) 0.001(4)
C80 0.147(5) 0.119(4) 0.067(3) 0.021(3) -0.036(3) 0.018(4)
C78 0.080(4) 0.155(6) 0.279(11) 0.125(7) -0.018(5) -0.028(4)
C79 0.141(8) 0.261(11) 0.229(11) -0.038(10) 0.079(7) -0.028(8)

loop_
_atom_type_symbol
_atom_type_description
_atom_type_scat_dispersion_real
_atom_type_scat_dispersion_imag
_atom_type_scat_source
C C 0.0033 0.0016 'International Tables Vol C Tables 4.2.6.8 and 6.1.1.4'
H H 0.0000 0.0000 'International Tables Vol C Tables 4.2.6.8 and 6.1.1.4'
K K 0.2009 0.2494 'International Tables Vol C Tables 4.2.6.8 and 6.1.1.4'
N N 0.0061 0.0033 'International Tables Vol C Tables 4.2.6.8 and 6.1.1.4'
O O 0.0106 0.0060 'International Tables Vol C Tables 4.2.6.8 and 6.1.1.4'
Y Y -2.7962 3.5667 'International Tables Vol C Tables 4.2.6.8 and 6.1.1.4'

loop_
_exptl_crystal_face_index_h
_exptl_crystal_face_index_k
_exptl_crystal_face_index_l
_exptl_crystal_face_perp_dist
-2 0 -1 0.0727
2 0 1 0.0689
0 1 2 0.0511
0 -1 -2 0.0417
0 1 0 0.0610
0 -1 0 0.0584
2 -1 -2 0.0552
-2 1 2 0.0589
-2 -2 -1 0.0739
-2 -1 0 0.0686
-1 -1 0 0.0686
-2 -2 1 0.0640
2 2 -1 0.0478
-1 -2 2 0.0669
-1 1 -2 0.0594
1 -1 2 0.0750
0 1 -2 0.0574
0 0 -1 0.0473
0 0 1 0.0363
1 0 -2 0.0440

loop_
_geom_angle_atom_site_label_1
_geom_angle_atom_site_label_2
_geom_angle_atom_site_label_3
_geom_angle
_geom_angle_site_symmetry_1
_geom_angle_site_symmetry_3
_geom_angle_publ_flag
N4 Y2 C21 80.72(6) . . ?
N4 Y2 C33 128.38(6) . . ?
N4 Y2 C32 130.77(6) . . ?
N4 Y2 C24 116.93(6) . . ?
N4 Y2 C34 97.54(6) . . ?
N4 Y2 C35 82.30(6) . . ?
N4 Y2 C31 100.76(6) . . ?
N4 Y2 C22 106.43(6) . . ?
N4 Y2 C23 131.34(6) . . ?
N4 Y2 C25 86.92(6) . . ?
N2 Y2 N4 75.69(6) . . ?
N2 Y2 C21 90.56(6) . . ?
N2 Y2 C33 126.34(6) . . ?
N2 Y2 C32 95.82(6) . . ?
N2 Y2 C24 131.23(6) . . ?
N2 Y2 C34 129.61(6) . . ?
N2 Y2 C35 99.46(6) . . ?
N2 Y2 C31 80.64(6) . . ?
N2 Y2 C22 80.83(6) . . ?
N2 Y2 C23 104.20(6) . . ?
N2 Y2 C25 121.17(6) . . ?
C21 Y2 C33 135.03(7) . . ?
C21 Y2 C32 148.47(6) . . ?
C21 Y2 C24 50.52(7) . . ?
C21 Y2 C35 157.49(6) . . ?
C21 Y2 C31 170.34(6) . . ?
C21 Y2 C22 30.86(6) . . ?
C21 Y2 C23 50.72(6) . . ?
C21 Y2 C25 30.74(7) . . ?
C33 Y2 C24 84.51(7) . . ?
C33 Y2 C31 50.84(7) . . ?
C33 Y2 C23 91.65(7) . . ?
C32 Y2 C33 30.66(6) . . ?
C32 Y2 C24 105.07(7) . . ?
C32 Y2 C31 30.82(7) . . ?
C32 Y2 C23 97.87(7) . . ?
C34 Y2 C21 138.42(6) . . ?
C34 Y2 C33 31.02(6) . . ?
C34 Y2 C32 51.09(6) . . ?
C34 Y2 C24 96.84(7) . . ?
C34 Y2 C35 31.09(6) . . ?
C34 Y2 C31 51.10(6) . . ?
C34 Y2 C22 145.72(7) . . ?
C34 Y2 C23 115.78(7) . . ?
C34 Y2 C25 107.92(7) . . ?
C35 Y2 C33 50.98(6) . . ?
C35 Y2 C32 50.81(6) . . ?
C35 Y2 C24 127.93(7) . . ?
C35 Y2 C31 30.62(6) . . ?
C35 Y2 C22 170.96(7) . . ?
C35 Y2 C23 142.63(7) . . ?
C35 Y2 C25 133.69(6) . . ?
C31 Y2 C24 134.30(7) . . ?
C31 Y2 C23 127.59(7) . . ?
C22 Y2 C33 121.75(7) . . ?
C22 Y2 C32 120.15(7) . . ?
C22 Y2 C24 50.52(7) . . ?
C22 Y2 C31 141.92(6) . . ?
C22 Y2 C23 30.66(7) . . ?
C23 Y2 C24 30.49(7) . . ?
C25 Y2 C33 108.61(7) . . ?
C25 Y2 C32 134.35(7) . . ?
C25 Y2 C24 30.57(7) . . ?
C25 Y2 C31 158.16(7) . . ?
C25 Y2 C22 50.86(6) . . ?
C25 Y2 C23 50.67(6) . . ?
N3 Y1 N1 75.87(6) . . ?
N3 Y1 C1 82.51(6) . . ?
N3 Y1 C5 98.02(6) . . ?
N3 Y1 C13 115.57(7) . . ?
N3 Y1 C12 86.07(6) . . ?
N3 Y1 C4 128.54(7) . . ?
N3 Y1 C11 82.23(7) . . ?
N3 Y1 C2 100.37(7) . . ?
N3 Y1 C3 130.24(7) . . ?
N3 Y1 C14 132.25(7) . . ?
N3 Y1 C15 108.82(8) . . ?
N1 Y1 C1 103.43(6) . . ?
N1 Y1 C5 81.98(6) . . ?
N1 Y1 C13 132.18(7) . . ?
N1 Y1 C12 119.51(7) . . ?
N1 Y1 C4 93.82(6) . . ?
N1 Y1 C11 89.16(7) . . ?
N1 Y1 C2 131.90(7) . . ?
N1 Y1 C3 124.43(7) . . ?
N1 Y1 C14 105.80(7) . . ?
N1 Y1 C15 81.60(7) . . ?
C1 Y1 C3 50.39(7) . . ?
C5 Y1 C1 30.51(6) . . ?
C5 Y1 C2 50.60(7) . . ?
C5 Y1 C3 50.55(7) . . ?
C13 Y1 C1 123.57(7) . . ?
C13 Y1 C5 135.57(7) . . ?
C13 Y1 C2 93.35(7) . . ?
C13 Y1 C3 85.06(7) . . ?
C12 Y1 C1 131.04(7) . . ?
C12 Y1 C5 158.37(7) . . ?
C12 Y1 C13 30.65(7) . . ?
C12 Y1 C4 138.43(7) . . ?
C12 Y1 C11 30.74(7) . . ?
C12 Y1 C2 107.79(7) . . ?
C12 Y1 C3 111.34(7) . . ?
C12 Y1 C14 50.72(7) . . ?
C12 Y1 C15 50.63(7) . . ?
C4 Y1 C1 50.53(7) . . ?
C4 Y1 C5 30.73(7) . . ?
C4 Y1 C13 108.48(7) . . ?
C4 Y1 C11 148.85(7) . . ?
C4 Y1 C2 50.67(7) . . ?
C4 Y1 C3 30.61(7) . . ?
C4 Y1 C14 99.18(7) . . ?
C4 Y1 C15 119.46(8) . . ?
C11 Y1 C1 157.16(7) . . ?
C11 Y1 C5 170.77(7) . . ?
C11 Y1 C13 50.65(7) . . ?
C11 Y1 C2 138.53(7) . . ?
C11 Y1 C3 135.27(7) . . ?
C11 Y1 C14 50.50(8) . . ?
C11 Y1 C15 30.56(8) . . ?
C2 Y1 C1 30.56(7) . . ?
C2 Y1 C3 30.59(7) . . ?
C14 Y1 C1 139.02(8) . . ?
C14 Y1 C5 129.70(7) . . ?
C14 Y1 C13 30.85(8) . . ?
C14 Y1 C2 110.59(8) . . ?
C14 Y1 C3 89.14(8) . . ?
C15 Y1 C1 168.54(8) . . ?
C15 Y1 C5 143.83(7) . . ?
C15 Y1 C13 50.58(7) . . ?
C15 Y1 C2 140.71(8) . . ?
C15 Y1 C3 118.28(8) . . ?
C15 Y1 C14 30.39(9) . . ?
O5 K003 O3 97.15(5) . . ?
O5 K003 O2 127.37(5) . . ?
O5 K003 O1 93.07(5) . . ?
O5 K003 N6 120.19(5) . . ?
O5 K003 N5 60.42(5) . . ?
O3 K003 N6 120.74(5) . . ?
O3 K003 N5 59.81(5) . . ?
O4 K003 O5 124.46(5) . . ?
O4 K003 O3 60.60(5) . . ?
O4 K003 O2 101.33(5) . . ?
O4 K003 O6 97.25(5) . . ?
O4 K003 O1 138.25(5) . . ?
O4 K003 N6 60.41(5) . . ?
O4 K003 N5 120.24(5) . . ?
O2 K003 O3 129.91(5) . . ?
O2 K003 N6 59.27(5) . . ?
O2 K003 N5 119.56(5) . . ?
O6 K003 O5 60.68(5) . . ?
O6 K003 O3 133.87(5) . . ?
O6 K003 O2 91.92(5) . . ?
O6 K003 O1 118.82(5) . . ?
O6 K003 N6 59.69(5) . . ?
O6 K003 N5 120.82(5) . . ?
O1 K003 O3 100.99(5) . . ?
O1 K003 O2 60.03(4) . . ?
O1 K003 N6 119.13(5) . . ?
O1 K003 N5 59.72(5) . . ?
N5 K003 N6 178.83(5) . . ?
C68 O5 K003 115.67(13) . . ?
C68 O5 C69 111.93(19) . . ?
C69 O5 K003 113.76(13) . . ?
C63 O3 K003 111.81(12) . . ?
C63 O3 C62 111.51(17) . . ?
C62 O3 K003 116.34(13) . . ?
C64 O4 K003 116.69(12) . . ?
C65 O4 K003 115.54(13) . . ?
C65 O4 C64 110.90(17) . . ?
C58 O2 K003 113.18(12) . . ?
C58 O2 C59 111.72(17) . . ?
C59 O2 K003 118.80(13) . . ?
C70 O6 K003 114.27(13) . . ?
C70 O6 C71 110.79(18) . . ?
C71 O6 K003 115.05(13) . . ?
C54 N3 Y1 146.13(13) . . ?
C54 N3 C48 103.91(16) . . ?
C48 N3 Y1 109.15(12) . . ?
C56 O1 K003 112.90(12) . . ?
C57 O1 K003 114.64(13) . . ?
C57 O1 C56 111.23(17) . . ?
C49 N4 Y2 146.59(13) . . ?
C48 N4 Y2 108.03(12) . . ?
C48 N4 C49 103.91(16) . . ?
C41 N2 Y2 108.73(12) . . ?
C47 N2 Y2 146.36(13) . . ?
C47 N2 C41 104.01(16) . . ?
C41 N1 Y1 108.83(12) . . ?
C42 N1 Y1 146.91(14) . . ?
C42 N1 C41 103.91(16) . . ?
C60 N6 K003 109.25(13) . . ?
C60 N6 C66 110.10(19) . . ?
C60 N6 C72 109.88(19) . . ?
C66 N6 K003 108.32(13) . . ?
C66 N6 C72 109.90(18) . . ?
C72 N6 K003 109.36(13) . . ?
C73 O7 C76 103.82(19) . . ?
C61 N5 K003 109.15(13) . . ?
C55 N5 K003 109.88(13) . . ?
C55 N5 C61 109.31(18) . . ?
C55 N5 C67 110.39(19) . . ?
C67 N5 K003 107.97(13) . . ?
C67 N5 C61 110.12(17) . . ?
N2 C41 N1 114.28(16) . . ?
N2 C41 C48 122.73(18) . . ?
N1 C41 C48 122.97(17) . . ?
N4 C49 C54 108.61(17) . . ?
N4 C49 C50 130.98(19) . . ?
C50 C49 C54 120.40(18) . . ?
N1 C42 C47 108.86(17) . . ?
N1 C42 C43 130.92(19) . . ?
C43 C42 C47 120.23(18) . . ?
C52 C53 C54 118.27(19) . . ?
N3 C54 C49 109.24(16) . . ?
N3 C54 C53 130.38(19) . . ?
C53 C54 C49 120.38(18) . . ?
C47 C46 C45 118.17(19) . . ?
N2 C47 C42 108.94(17) . . ?
N2 C47 C46 130.34(19) . . ?
C46 C47 C42 120.72(18) . . ?
N3 C48 C41 122.62(18) . . ?
N4 C48 N3 114.31(16) . . ?
N4 C48 C41 123.06(18) . . ?
C22 C21 Y2 75.27(12) . . ?
C22 C21 C26 125.4(2) . . ?
C25 C21 Y2 74.99(12) . . ?
C25 C21 C22 108.30(19) . . ?
C25 C21 C26 126.17(19) . . ?
C26 C21 Y2 119.41(13) . . ?
C51 C52 C53 121.28(19) . . ?
C32 C33 Y2 74.44(12) . . ?
C32 C33 C34 107.73(18) . . ?
C32 C33 C38 124.54(19) . . ?
C34 C33 Y2 73.11(12) . . ?
C34 C33 C38 126.8(2) . . ?
C38 C33 Y2 126.93(14) . . ?
C33 C32 Y2 74.90(12) . . ?
C33 C32 C31 108.39(18) . . ?
C33 C32 C37 125.6(2) . . ?
C31 C32 Y2 75.04(12) . . ?
C31 C32 C37 125.5(2) . . ?
C37 C32 Y2 122.92(15) . . ?
C23 C24 Y2 74.26(12) . . ?
C23 C24 C29 127.5(2) . . ?
C25 C24 Y2 73.06(11) . . ?
C25 C24 C23 107.89(19) . . ?
C25 C24 C29 123.2(2) . . ?
C29 C24 Y2 128.94(16) . . ?
C33 C34 Y2 75.86(12) . . ?
C33 C34 C39 126.53(19) . . ?
C35 C34 Y2 75.13(12) . . ?
C35 C34 C33 107.74(18) . . ?
C35 C34 C39 125.63(19) . . ?
C39 C34 Y2 117.92(14) . . ?
C34 C35 Y2 73.78(11) . . ?
C34 C35 C40 125.05(19) . . ?
C31 C35 Y2 75.62(12) . . ?
C31 C35 C34 108.45(18) . . ?
C31 C35 C40 126.3(2) . . ?
C40 C35 Y2 121.04(14) . . ?
C44 C45 C46 121.19(19) . . ?
C32 C31 Y2 74.14(12) . . ?
C32 C31 C36 125.89(19) . . ?
C35 C31 Y2 73.76(11) . . ?
C35 C31 C32 107.64(18) . . ?
C35 C31 C36 126.3(2) . . ?
C36 C31 Y2 121.33(14) . . ?
O4 C64 C63 108.80(18) . . ?
C49 C50 C51 118.46(19) . . ?
C21 C22 Y2 73.87(12) . . ?
C21 C22 C23 107.75(19) . . ?
C21 C22 C27 125.3(2) . . ?
C23 C22 Y2 75.48(12) . . ?
C23 C22 C27 126.7(2) . . ?
C27 C22 Y2 121.12(14) . . ?
C42 C43 C44 118.6(2) . . ?
C24 C23 Y2 75.25(12) . . ?
C24 C23 C28 126.7(2) . . ?
C22 C23 Y2 73.86(12) . . ?
C22 C23 C24 107.93(19) . . ?
C22 C23 C28 125.1(2) . . ?
C28 C23 Y2 121.50(14) . . ?
C5 C1 Y1 74.24(12) . . ?
C5 C1 C2 108.19(19) . . ?
C5 C1 C6 126.9(2) . . ?
C2 C1 Y1 74.44(13) . . ?
C2 C1 C6 124.6(2) . . ?
C6 C1 Y1 122.61(15) . . ?
C21 C25 Y2 74.27(12) . . ?
C21 C25 C24 108.12(18) . . ?
C21 C25 C30 126.6(2) . . ?
C24 C25 Y2 76.37(12) . . ?
C24 C25 C30 125.0(2) . . ?
C30 C25 Y2 119.96(14) . . ?
C1 C5 Y1 75.25(12) . . ?
C1 C5 C4 107.77(19) . . ?
C1 C5 C10 126.6(2) . . ?
C4 C5 Y1 73.93(13) . . ?
C4 C5 C10 125.4(2) . . ?
C10 C5 Y1 121.62(15) . . ?
C52 C51 C50 121.19(19) . . ?
C12 C13 Y1 74.13(12) . . ?
C12 C13 C14 107.6(2) . . ?
C12 C13 C18 124.4(3) . . ?
C14 C13 Y1 74.57(13) . . ?
C14 C13 C18 126.8(3) . . ?
C18 C13 Y1 126.83(18) . . ?
C13 C12 Y1 75.23(13) . . ?
C13 C12 C11 108.1(2) . . ?
C13 C12 C17 124.9(3) . . ?
C11 C12 Y1 74.88(12) . . ?
C11 C12 C17 126.6(3) . . ?
C17 C12 Y1 121.88(15) . . ?
C5 C4 Y1 75.34(12) . . ?
C5 C4 C9 125.7(2) . . ?
C3 C4 Y1 75.92(13) . . ?
C3 C4 C5 108.37(19) . . ?
C3 C4 C9 125.5(2) . . ?
C9 C4 Y1 120.95(16) . . ?
C12 C11 Y1 74.37(13) . . ?
C12 C11 C16 126.1(3) . . ?
C15 C11 Y1 74.97(13) . . ?
C15 C11 C12 108.0(2) . . ?
C15 C11 C16 125.8(3) . . ?
C16 C11 Y1 120.02(16) . . ?
N6 C60 C59 113.7(2) . . ?
O4 C65 C66 108.93(18) . . ?
N6 C66 C65 113.87(19) . . ?
O3 C63 C64 109.13(18) . . ?
N5 C61 C62 113.64(18) . . ?
N5 C55 C56 112.96(18) . . ?
O5 C68 C67 109.1(2) . . ?
O2 C58 C57 108.14(19) . . ?
C45 C44 C43 121.04(19) . . ?
C1 C2 Y1 75.00(12) . . ?
C1 C2 C3 107.86(19) . . ?
C1 C2 C7 125.0(2) . . ?
C3 C2 Y1 74.99(13) . . ?
C3 C2 C7 126.6(2) . . ?
C7 C2 Y1 122.21(16) . . ?
O3 C62 C61 108.49(18) . . ?
O1 C56 C55 108.33(18) . . ?
C4 C3 Y1 73.47(13) . . ?
C4 C3 C2 107.8(2) . . ?
C4 C3 C3AA 124.1(2) . . ?
C2 C3 Y1 74.42(13) . . ?
C2 C3 C3AA 126.6(2) . . ?
C3AA C3 Y1 128.90(18) . . ?
O7 C76 C75 106.0(2) . . ?
C76 C75 C74 103.5(2) . . ?
O5 C69 C70 109.2(2) . . ?
N5 C67 C68 113.19(18) . . ?
O2 C59 C60 108.95(19) . . ?
O6 C70 C69 109.4(2) . . ?
C13 C14 Y1 74.59(13) . . ?
C13 C14 C19 127.3(3) . . ?
C15 C14 Y1 74.77(13) . . ?
C15 C14 C13 108.0(2) . . ?
C15 C14 C19 124.4(3) . . ?
C19 C14 Y1 121.88(17) . . ?
C11 C15 Y1 74.47(13) . . ?
C11 C15 C20 124.5(3) . . ?
C14 C15 Y1 74.84(14) . . ?
C14 C15 C11 108.4(2) . . ?
C14 C15 C20 126.8(3) . . ?
C20 C15 Y1 121.91(16) . . ?
O6 C71 C72 108.4(2) . . ?
N6 C72 C71 112.84(19) . . ?
C73 C74 C75 103.6(2) . . ?
O1 C57 C58 108.64(19) . . ?
O7 C73 C74 105.8(2) . . ?
C81 C82 C83 81.9(5) . . ?
C85 C82 C81 117.2(4) . . ?
C82 C81 O9 112.8(3) . . ?
C82 C81 O10 85.7(4) . . ?
C82 C85 C86 101.5(5) . . ?
C84 O9 C81 99.7(5) . . ?
C86 O10 C81 99.2(6) . . ?
C85 C86 O10 110.5(7) . . ?
O9 C84 C83 106.0(7) . . ?
C84 C83 C82 105.6(7) . . ?
C80 O8 C77 109.8(5) . . ?
O8 C77 C78 99.5(5) . . ?
C79 C80 O8 111.1(8) . . ?
C79 C78 C77 103.8(7) . . ?
C80 C79 C78 111.2(8) . . ?

loop_
_geom_bond_atom_site_label_1
_geom_bond_atom_site_label_2
_geom_bond_distance
_geom_bond_site_symmetry_2
_geom_bond_publ_flag
Y2 N4 2.3733(16) . ?
Y2 N2 2.3584(17) . ?
Y2 C21 2.657(2) . ?
Y2 C33 2.683(2) . ?
Y2 C32 2.677(2) . ?
Y2 C24 2.709(2) . ?
Y2 C34 2.648(2) . ?
Y2 C35 2.665(2) . ?
Y2 C31 2.689(2) . ?
Y2 C22 2.675(2) . ?
Y2 C23 2.696(2) . ?
Y2 C25 2.666(2) . ?
Y1 N3 2.3553(17) . ?
Y1 N1 2.3638(16) . ?
Y1 C1 2.696(2) . ?
Y1 C5 2.683(2) . ?
Y1 C13 2.674(2) . ?
Y1 C12 2.660(2) . ?
Y1 C4 2.665(2) . ?
Y1 C11 2.666(2) . ?
Y1 C2 2.689(2) . ?
Y1 C3 2.696(2) . ?
Y1 C14 2.673(2) . ?
Y1 C15 2.672(2) . ?
K003 O5 2.8140(16) . ?
K003 O3 2.8504(16) . ?
K003 O4 2.7784(16) . ?
K003 O2 2.8379(16) . ?
K003 O6 2.8112(16) . ?
K003 O1 2.8315(16) . ?
K003 N6 3.0677(19) . ?
K003 N5 3.0619(19) . ?
O5 C68 1.424(3) . ?
O5 C69 1.428(3) . ?
O3 C63 1.423(3) . ?
O3 C62 1.430(3) . ?
O4 C64 1.430(3) . ?
O4 C65 1.430(3) . ?
O2 C58 1.423(3) . ?
O2 C59 1.425(3) . ?
O6 C70 1.425(3) . ?
O6 C71 1.430(3) . ?
N3 C54 1.376(2) . ?
N3 C48 1.384(2) . ?
O1 C56 1.433(3) . ?
O1 C57 1.425(3) . ?
N4 C49 1.385(2) . ?
N4 C48 1.382(3) . ?
N2 C41 1.382(2) . ?
N2 C47 1.381(2) . ?
N1 C41 1.383(3) . ?
N1 C42 1.383(2) . ?
N6 C60 1.465(3) . ?
N6 C66 1.468(3) . ?
N6 C72 1.477(3) . ?
O7 C76 1.424(3) . ?
O7 C73 1.422(4) . ?
N5 C61 1.475(3) . ?
N5 C55 1.467(3) . ?
N5 C67 1.474(3) . ?
C41 C48 1.402(3) . ?
C49 C54 1.428(3) . ?
C49 C50 1.392(3) . ?
C42 C47 1.427(3) . ?
C42 C43 1.391(3) . ?
C53 C54 1.402(3) . ?
C53 C52 1.398(3) . ?
C46 C47 1.394(3) . ?
C46 C45 1.401(3) . ?
C21 C22 1.419(3) . ?
C21 C25 1.411(3) . ?
C21 C26 1.502(3) . ?
C52 C51 1.389(3) . ?
C33 C32 1.417(3) . ?
C33 C34 1.426(3) . ?
C33 C38 1.508(3) . ?
C32 C31 1.426(3) . ?
C32 C37 1.510(3) . ?
C24 C23 1.421(3) . ?
C24 C25 1.417(3) . ?
C24 C29 1.512(3) . ?
C34 C35 1.424(3) . ?
C34 C39 1.507(3) . ?
C35 C31 1.414(3) . ?
C35 C40 1.507(3) . ?
C45 C44 1.392(3) . ?
C31 C36 1.506(3) . ?
C64 C63 1.508(3) . ?
C50 C51 1.403(3) . ?
C22 C23 1.420(3) . ?
C22 C27 1.508(3) . ?
C43 C44 1.400(3) . ?
C23 C28 1.507(3) . ?
C1 C5 1.415(3) . ?
C1 C2 1.419(3) . ?
C1 C6 1.505(3) . ?
C25 C30 1.510(3) . ?
C5 C4 1.417(3) . ?
C5 C10 1.508(3) . ?
C13 C12 1.409(3) . ?
C13 C14 1.422(4) . ?
C13 C18 1.501(4) . ?
C12 C11 1.412(3) . ?
C12 C17 1.501(3) . ?
C4 C3 1.415(3) . ?
C4 C9 1.509(3) . ?
C11 C15 1.407(4) . ?
C11 C16 1.504(4) . ?
C60 C59 1.504(4) . ?
C65 C66 1.511(3) . ?
C61 C62 1.511(3) . ?
C55 C56 1.509(3) . ?
C68 C67 1.508(3) . ?
C58 C57 1.501(3) . ?
C2 C3 1.420(3) . ?
C2 C7 1.510(3) . ?
C3 C3AA 1.499(3) . ?
C76 C75 1.521(3) . ?
C75 C74 1.529(3) . ?
C69 C70 1.492(4) . ?
C14 C15 1.401(4) . ?
C14 C19 1.512(4) . ?
C15 C20 1.514(4) . ?
C71 C72 1.504(4) . ?
C74 C73 1.522(4) . ?
C82 C81 1.499(6) . ?
C82 C85 1.355(6) . ?
C82 C83 1.704(11) . ?
C81 O9 1.515(7) . ?
C81 O10 1.701(9) . ?
C85 C86 1.372(10) . ?
O9 C84 1.427(10) . ?
O10 C86 1.531(9) . ?
C84 C83 1.524(12) . ?
O8 C77 1.450(7) . ?
O8 C80 1.375(6) . ?
C77 C78 1.605(10) . ?
C80 C79 1.283(11) . ?
C78 C79 1.382(13) . ?

loop_
_exptl_oxdiff_crystal_face_indexfrac_h
_exptl_oxdiff_crystal_face_indexfrac_k
_exptl_oxdiff_crystal_face_indexfrac_l
_exptl_oxdiff_crystal_face_x
_exptl_oxdiff_crystal_face_y
_exptl_oxdiff_crystal_face_z
-1.9970 -0.0001 -0.9989 -0.0243 -0.0870 -0.0680
1.9970 0.0001 0.9989 0.0243 0.0870 0.0680
-0.0001 0.9977 1.9972 0.0153 0.0526 -0.0693
0.0001 -0.9977 -1.9972 -0.0153 -0.0526 0.0693
-0.0001 0.9985 0.0001 0.0344 -0.0061 -0.0202
0.0001 -0.9985 -0.0001 -0.0344 0.0061 0.0202
1.9971 -0.9972 -1.9969 0.0186 0.0051 0.1618
-1.9971 0.9972 1.9969 -0.0186 -0.0051 -0.1618
-1.9968 -1.9972 -0.9990 -0.0930 -0.0749 -0.0275
-1.9969 -0.9991 -0.0004 -0.0682 -0.0516 -0.0723
-0.9984 -0.9988 -0.0002 -0.0513 -0.0228 -0.0260
-1.9969 -1.9980 0.9981 -0.1121 -0.0163 -0.0765
1.9969 1.9980 -0.9981 0.1121 0.0163 0.0765
-0.9984 -1.9981 1.9968 -0.1047 0.0419 -0.0548
-0.9985 0.9991 -1.9972 0.0365 -0.0936 -0.0174
0.9985 -0.9991 1.9972 -0.0365 0.0936 0.0174
-0.0000 0.9993 -1.9970 0.0534 -0.0647 0.0288
0.0000 0.0004 -0.9986 0.0095 -0.0293 0.0245
-0.0000 -0.0004 0.9986 -0.0095 0.0293 -0.0245
0.9985 0.0011 -1.9970 0.0360 -0.0298 0.0953
